data_2206627
loop_
_publ_author_name
'Tong, Yi-Ping'

_publ_section_title
;Bis[2-(benzimidazol-2-yl)phenolato]zinc(II)--[2-(benzimidazol-2-yl)phenolato][2-(benzimidazol-2-yl)-4-bromophenolato]zinc(II)--ethanol--water
 (0.67/0.33/2/0.5)
;
_journal_coeditor_code BR6209
_journal_issue 9
_journal_name_full 'Acta Crystallographica Section E'
_journal_page_first m1771
_journal_page_last m1773
_journal_paper_doi 10.1107/S1600536805025328
_journal_volume 61
_journal_year 2005
_chemical_formula_iupac '[Zn (C13 H9 N2 O1) (C13 H8.67 Br0.33 N2 O1)], 2C2 H6 O, 0.5H2 O'
_chemical_formula_moiety 'C26 H17.67 Br0.33 N4 O2 Zn1, 2C2 H6 O, 0.5H2 O'
_chemical_formula_sum 'C30 H30.67 Br0.33 N5 O4.5 Zn'
_chemical_formula_weight 611.26
_chemical_name_systematic
;
[2-(Benzimidazol-2-yl)phenolato]zinc(II)--[2-(benzimidazol-2-
yl)phenolato][2-(benzimidazol-2-yl)-4-bromophenolato]zinc(II)--ethanol--water
(0.67/0.33/2/0.5)
;
_space_group_IT_number 45
_symmetry_cell_setting orthorhombic
_symmetry_space_group_name_Hall 'I 2 -2c'
_symmetry_space_group_name_H-M 'I b a 2'
_atom_sites_solution_hydrogens geom
_atom_sites_solution_primary direct
_atom_sites_solution_secondary difmap
_audit_creation_method SHELXL-97
_cell_angle_alpha 90.00
_cell_angle_beta 90.00
_cell_angle_gamma 90.00
_cell_formula_units_Z 8
_cell_length_a 32.459(3)
_cell_length_b 9.4080(10)
_cell_length_c 19.053(2)
_cell_measurement_reflns_used 1648
_cell_measurement_temperature 293(2)
_cell_measurement_theta_max 26.07
_cell_measurement_theta_min 2.26
_cell_volume 5818.3(10)
_computing_cell_refinement 'SAINT (Bruker, 2001)'
_computing_data_collection 'SMART (Bruker, 2001)'
_computing_data_reduction SAINT
_computing_molecular_graphics 'SHELXTL (Sheldrick, 2000)'
_computing_publication_material SHELXL97
_computing_structure_refinement 'SHELXL97 (Sheldrick, 1997)'
_computing_structure_solution 'SHELXS97 (Sheldrick, 1997)'
_diffrn_ambient_temperature 293(2)
_diffrn_measured_fraction_theta_full 1.000
_diffrn_measured_fraction_theta_max 1.000
_diffrn_measurement_device_type 'Bruker APEX area-detector'
_diffrn_measurement_method '\f and \w'
_diffrn_radiation_monochromator graphite
_diffrn_radiation_source 'fine-focus sealed tube'
_diffrn_radiation_type MoK\a
_diffrn_radiation_wavelength 0.71073
_diffrn_reflns_av_R_equivalents 0.0679
_diffrn_reflns_av_sigmaI/netI 0.0888
_diffrn_reflns_limit_h_max 31
_diffrn_reflns_limit_h_min -40
_diffrn_reflns_limit_k_max 10
_diffrn_reflns_limit_k_min -11
_diffrn_reflns_limit_l_max 23
_diffrn_reflns_limit_l_min -18
_diffrn_reflns_number 12802
_diffrn_reflns_theta_full 25.99
_diffrn_reflns_theta_max 25.99
_diffrn_reflns_theta_min 1.25
_exptl_absorpt_coefficient_mu 1.345
_exptl_absorpt_correction_T_max 0.9358
_exptl_absorpt_correction_T_min 0.6431
_exptl_absorpt_correction_type multi-scan
_exptl_absorpt_process_details '(SADABS; Sheldrick, 1996)'
_exptl_crystal_colour colorless
_exptl_crystal_density_diffrn 1.396
_exptl_crystal_density_method 'not measured'
_exptl_crystal_description plate
_exptl_crystal_F_000 2531
_exptl_crystal_size_max 0.36
_exptl_crystal_size_mid 0.26
_exptl_crystal_size_min 0.05
_refine_diff_density_max 0.613
_refine_diff_density_min -0.535
_refine_ls_abs_structure_details 'Flack (1983), 1772 Friedel pairs'
_refine_ls_abs_structure_Flack 0.01(3)
_refine_ls_extinction_method none
_refine_ls_goodness_of_fit_ref 0.951
_refine_ls_hydrogen_treatment constr
_refine_ls_matrix_type full
_refine_ls_number_parameters 303
_refine_ls_number_reflns 4727
_refine_ls_number_restraints 33
_refine_ls_restrained_S_all 0.950
_refine_ls_R_factor_all 0.1355
_refine_ls_R_factor_gt 0.0645
_refine_ls_shift/su_max 0.000
_refine_ls_shift/su_mean 0.000
_refine_ls_structure_factor_coef Fsqd
_refine_ls_weighting_details 'calc w = 1/[\s^2^(Fo^2^)+(0.1164P)^2^] where P = (Fo^2^+2Fc^2^)/3'
_refine_ls_weighting_scheme calc
_refine_ls_wR_factor_gt 0.1657
_refine_ls_wR_factor_ref 0.2086
_reflns_number_gt 2387
_reflns_number_total 4727
_reflns_threshold_expression I>2\s(I)
_cod_data_source_file br6209.cif
_cod_data_source_block I
_cod_depositor_comments
;
The following automatic conversions were performed:
'_symmetry_cell_setting' value 'Orthorhombic' changed to 'orthorhombic'
according to '/home/saulius/struct/CIF-dictionaries/cif_core.dic'
dictionary named 'cif_core.dic' version 2.4.1 from
2010-06-29.

'_exptl_absorpt_correction_type' value 'Multi-scan' changed
to 'multi-scan' according to
'/home/saulius/struct/CIF-dictionaries/cif_core.dic' dictionary named
'cif_core.dic' version 2.4.1 from 2010-06-29.

Automatic conversion script
Id: cif_fix_enum 1527 2010-12-29 10:47:43Z saulius 

The following automatic conversions were performed:

'_symmetry_cell_setting' value 'Orthorhombic' changed to
'orthorhombic' according to
/home/saulius/struct/CIF-dictionaries/cif_core.dic dictionary named
'cif_core.dic' version 2.4.1 from
2010-06-29.

'_exptl_absorpt_correction_type' value 'Multi-scan'
changed to 'multi-scan' according to
/home/saulius/struct/CIF-dictionaries/cif_core.dic dictionary named
'cif_core.dic' version 2.4.1 from 2010-06-29.

Automatic conversion script
Id: cif_fix_values 1715 2011-07-08 13:25:40Z adriana 
;
_cod_original_cell_volume 5818.5(10)
_cod_original_formula_sum 'C30 H30.67 Br0.33 N5 O4.5 Zn1'
_cod_database_code 2206627

loop_
_symmetry_equiv_pos_as_xyz
'x, y, z'
'-x, -y, z'
'-x, y, z+1/2'
'x, -y, z+1/2'
'x+1/2, y+1/2, z+1/2'
'-x+1/2, -y+1/2, z+1/2'
'-x+1/2, y+1/2, z+1'
'x+1/2, -y+1/2, z+1'

loop_
_atom_site_label
_atom_site_fract_x
_atom_site_fract_y
_atom_site_fract_z
_atom_site_U_iso_or_equiv
_atom_site_adp_type
_atom_site_calc_flag
_atom_site_refinement_flags
_atom_site_occupancy
_atom_site_disorder_assembly
_atom_site_disorder_group
_atom_site_type_symbol
Br1 0.48567(15) -0.3818(4) 0.5435(3) 0.155(2) Uani d P 0.33 A -1 Br
Zn1 0.34497(3) 0.23178(9) 0.50481(10) 0.0664(3) Uani d . 1 . . Zn
O1 0.34597(15) 0.0265(6) 0.4892(3) 0.0675(17) Uani d . 1 . . O
O2 0.34726(18) 0.3489(8) 0.4225(4) 0.084(2) Uani d . 1 . . O
N1 0.3903(2) 0.2287(7) 0.5722(4) 0.065(2) Uani d . 1 . . N
N2 0.4408(2) 0.1415(9) 0.6351(5) 0.079(2) Uani d . 1 . . N
H2A 0.4590 0.0826 0.6503 0.094 Uiso calc R 1 . . H
N3 0.2906(2) 0.2948(8) 0.5336(4) 0.067(2) Uani d . 1 . . N
N4 0.2277(2) 0.3849(7) 0.5199(4) 0.0598(19) Uani d . 1 . . N
H4A 0.2077 0.4336 0.5025 0.072 Uiso calc R 1 . . H
C1 0.37820(16) -0.0599(5) 0.5044(4) 0.070(2) Uani d G 1 A . C
C2 0.37687(18) -0.1931(6) 0.4729(3) 0.081(3) Uani d G 1 . . C
H2B 0.3551 -0.2166 0.4433 0.097 Uiso calc R 1 . . H
C3 0.4080(2) -0.2911(5) 0.4856(4) 0.099(4) Uani d G 1 A . C
H3A 0.4071 -0.3802 0.4645 0.119 Uiso calc R 1 . . H
C4 0.4405(2) -0.2560(7) 0.5299(5) 0.101(4) Uani d G 1 . . C
H4 0.4614 -0.3216 0.5384 0.122 Uiso calc PR 0.67 A . H
C5 0.44185(17) -0.1229(7) 0.5614(4) 0.086(3) Uani d G 1 A . C
H5A 0.4636 -0.0994 0.5910 0.103 Uiso calc R 1 . . H
C6 0.41069(17) -0.0248(5) 0.5487(4) 0.068(2) Uani d G 1 . . C
C7 0.4138(2) 0.1143(9) 0.5840(5) 0.059(2) Uani d . 1 A . C
C8 0.4032(2) 0.3315(7) 0.6199(3) 0.073(3) Uani d G 1 . . C
C9 0.3888(2) 0.4680(7) 0.6332(4) 0.098(3) Uani d G 1 . . C
H9A 0.3673 0.5050 0.6067 0.117 Uiso calc R 1 . . H
C10 0.4066(2) 0.5492(7) 0.6861(5) 0.103(4) Uani d G 1 . . C
H10A 0.3970 0.6406 0.6950 0.123 Uiso calc R 1 . . H
C11 0.4388(2) 0.4939(9) 0.7256(4) 0.112(4) Uani d G 1 . . C
H11A 0.4507 0.5482 0.7610 0.135 Uiso calc R 1 . . H
C12 0.4532(2) 0.3574(9) 0.7124(4) 0.120(5) Uani d G 1 . . C
H12A 0.4748 0.3204 0.7388 0.144 Uiso calc R 1 . . H
C13 0.4354(2) 0.2762(6) 0.6595(4) 0.084(3) Uani d G 1 . . C
C14 0.31875(16) 0.4465(6) 0.4021(3) 0.064(2) Uani d G 1 . . C
C15 0.33007(16) 0.5283(7) 0.3445(3) 0.070(2) Uani d G 1 . . C
H15A 0.3558 0.5160 0.3240 0.083 Uiso calc R 1 . . H
C16 0.3029(2) 0.6285(7) 0.3175(3) 0.087(3) Uani d G 1 . . C
H16A 0.3105 0.6832 0.2790 0.104 Uiso calc R 1 . . H
C17 0.2644(2) 0.6469(6) 0.3481(4) 0.084(3) Uani d G 1 . . C
H17A 0.2462 0.7140 0.3301 0.101 Uiso calc R 1 . . H
C18 0.25307(15) 0.5651(7) 0.4057(3) 0.072(2) Uani d G 1 . . C
H18A 0.2273 0.5774 0.4262 0.086 Uiso calc R 1 . . H
C19 0.28025(17) 0.4649(6) 0.4327(3) 0.062(2) Uani d G 1 . . C
C20 0.2666(2) 0.3800(8) 0.4958(5) 0.059(2) Uani d . 1 . . C
C21 0.26540(15) 0.2432(6) 0.5853(3) 0.059(2) Uani d G 1 . . C
C22 0.27404(16) 0.1525(7) 0.6410(3) 0.085(3) Uani d G 1 . . C
H22A 0.3004 0.1157 0.6465 0.102 Uiso calc R 1 . . H
C23 0.2432(2) 0.1169(7) 0.6885(3) 0.085(3) Uani d G 1 . . C
H23A 0.2490 0.0562 0.7258 0.101 Uiso calc R 1 . . H
C24 0.20378(19) 0.1720(8) 0.6803(3) 0.092(3) Uani d G 1 . . C
H24A 0.1832 0.1481 0.7121 0.110 Uiso calc R 1 . . H
C25 0.19514(14) 0.2626(7) 0.6247(4) 0.082(3) Uani d G 1 . . C
H25A 0.1687 0.2995 0.6192 0.099 Uiso calc R 1 . . H
C26 0.22595(17) 0.2983(6) 0.5772(3) 0.059(2) Uani d G 1 . . C
O1W 0.5000 0.0000 0.7192(5) 0.082(3) Uani d SD 1 . . O
H1W 0.515(2) 0.053(8) 0.744(2) 0.098 Uiso d D 1 . . H
O3 0.4645(4) 0.8148(12) 0.8117(6) 0.156(4) Uani d D 1 . . O
H3O 0.4393 0.8147 0.8082 0.233 Uiso calc R 1 . . H
O4 0.3802(4) 0.8127(13) 0.8128(6) 0.171(5) Uani d D 1 . . O
H4O 0.3696 0.7591 0.8415 0.257 Uiso calc R 1 . . H
C27 0.4754(9) 0.822(2) 0.8810(9) 0.260(7) Uani d DU 1 . . C
H27A 0.5049 0.8342 0.8856 0.312 Uiso calc R 1 . . H
H27B 0.4617 0.9010 0.9036 0.312 Uiso calc R 1 . . H
C28 0.4636(8) 0.698(2) 0.9106(10) 0.260(7) Uani d DU 1 . . C
H28A 0.4690 0.7012 0.9601 0.390 Uiso calc R 1 . . H
H28B 0.4787 0.6211 0.8899 0.390 Uiso calc R 1 . . H
H28C 0.4346 0.6840 0.9030 0.390 Uiso calc R 1 . . H
C29 0.3574(7) 0.935(2) 0.8083(15) 0.260(7) Uani d DU 1 . . C
H29A 0.3295 0.9139 0.7933 0.312 Uiso calc R 1 . . H
H29B 0.3562 0.9818 0.8537 0.312 Uiso calc R 1 . . H
C30 0.3758(7) 1.020(2) 0.7616(15) 0.260(7) Uani d DU 1 . . C
H30A 0.3613 1.1084 0.7588 0.390 Uiso calc R 1 . . H
H30B 0.3757 0.9746 0.7164 0.390 Uiso calc R 1 . . H
H30C 0.4038 1.0370 0.7759 0.390 Uiso calc R 1 . . H

loop_
_atom_site_aniso_label
_atom_site_aniso_U_11
_atom_site_aniso_U_22
_atom_site_aniso_U_33
_atom_site_aniso_U_12
_atom_site_aniso_U_13
_atom_site_aniso_U_23
Br1 0.150(4) 0.118(3) 0.199(5) 0.079(3) -0.073(4) -0.061(3)
Zn1 0.0567(5) 0.0719(6) 0.0707(6) 0.0027(4) -0.0004(6) 0.0004(8)
O1 0.054(3) 0.077(3) 0.071(5) -0.003(3) -0.008(3) 0.007(3)
O2 0.062(4) 0.101(5) 0.091(5) 0.016(3) 0.022(4) 0.019(4)
N1 0.064(4) 0.053(4) 0.079(5) -0.003(4) 0.006(4) -0.011(4)
N2 0.061(5) 0.075(5) 0.101(7) 0.018(4) -0.021(5) -0.017(5)
N3 0.070(5) 0.073(5) 0.056(4) -0.001(4) -0.006(4) 0.002(4)
N4 0.052(4) 0.072(4) 0.055(5) 0.010(3) 0.002(3) -0.004(4)
C1 0.073(5) 0.071(5) 0.068(5) -0.003(4) 0.002(6) -0.010(7)
C2 0.083(7) 0.068(6) 0.091(7) -0.007(5) 0.002(5) -0.022(6)
C3 0.113(9) 0.068(6) 0.116(13) 0.028(6) 0.004(7) -0.016(7)
C4 0.083(7) 0.107(9) 0.115(11) 0.027(6) -0.021(7) -0.017(8)
C5 0.072(6) 0.082(7) 0.104(9) 0.014(5) -0.003(5) -0.017(7)
C6 0.048(5) 0.080(6) 0.076(6) -0.001(4) 0.002(4) -0.001(5)
C7 0.050(5) 0.055(5) 0.072(6) 0.001(4) -0.003(4) -0.017(5)
C8 0.067(6) 0.064(6) 0.089(7) -0.005(5) 0.003(5) -0.018(6)
C9 0.085(7) 0.075(7) 0.134(11) 0.001(6) -0.015(7) -0.001(8)
C10 0.095(8) 0.091(8) 0.122(10) 0.002(6) -0.032(7) -0.046(8)
C11 0.096(8) 0.115(9) 0.125(11) 0.000(8) -0.006(7) -0.068(9)
C12 0.079(8) 0.123(10) 0.157(13) -0.014(7) -0.032(7) -0.062(10)
C13 0.061(6) 0.098(8) 0.093(8) -0.012(6) -0.004(5) -0.018(7)
C14 0.064(6) 0.063(5) 0.066(6) -0.003(4) 0.000(5) -0.002(5)
C15 0.078(6) 0.076(6) 0.055(6) -0.002(5) 0.017(5) -0.002(5)
C16 0.136(10) 0.067(7) 0.058(6) -0.019(6) 0.013(6) -0.002(5)
C17 0.103(8) 0.081(7) 0.068(7) 0.015(6) 0.005(6) 0.020(6)
C18 0.077(6) 0.068(6) 0.070(6) 0.010(5) 0.004(5) -0.002(5)
C19 0.058(5) 0.070(6) 0.059(5) -0.010(4) 0.006(4) -0.003(5)
C20 0.063(5) 0.057(4) 0.058(6) 0.003(4) 0.007(5) 0.000(5)
C21 0.053(5) 0.053(5) 0.069(6) -0.002(4) -0.001(4) 0.011(4)
C22 0.076(7) 0.092(7) 0.087(8) -0.010(6) 0.006(6) -0.012(7)
C23 0.084(7) 0.110(9) 0.060(7) 0.012(6) 0.012(6) 0.023(6)
C24 0.095(9) 0.108(9) 0.072(7) -0.012(7) 0.012(6) 0.016(7)
C25 0.078(7) 0.088(7) 0.080(8) 0.005(5) 0.014(5) 0.009(6)
C26 0.056(5) 0.056(5) 0.064(6) -0.001(4) 0.011(4) 0.001(5)
O1W 0.063(6) 0.098(8) 0.085(7) -0.011(5) 0.000 0.000
O3 0.167(9) 0.152(8) 0.147(10) -0.050(8) 0.060(7) -0.013(8)
O4 0.203(12) 0.146(9) 0.166(11) -0.042(8) 0.082(9) 0.020(8)
C27 0.281(15) 0.259(15) 0.240(16) -0.050(13) 0.010(13) 0.076(13)
C28 0.281(15) 0.259(15) 0.240(16) -0.050(13) 0.010(13) 0.076(13)
C29 0.281(15) 0.259(15) 0.240(16) -0.050(13) 0.010(13) 0.076(13)
C30 0.281(15) 0.259(15) 0.240(16) -0.050(13) 0.010(13) 0.076(13)

loop_
_atom_type_symbol
_atom_type_description
_atom_type_scat_dispersion_real
_atom_type_scat_dispersion_imag
_atom_type_scat_source
C C 0.0033 0.0016 'International Tables Vol C Tables 4.2.6.8 and 6.1.1.4'
H H 0.0000 0.0000 'International Tables Vol C Tables 4.2.6.8 and 6.1.1.4'
N N 0.0061 0.0033 'International Tables Vol C Tables 4.2.6.8 and 6.1.1.4'
O O 0.0106 0.0060 'International Tables Vol C Tables 4.2.6.8 and 6.1.1.4'
Zn Zn 0.2839 1.4301 'International Tables Vol C Tables 4.2.6.8 and 6.1.1.4'
Br Br -0.2901 2.4595 'International Tables Vol C Tables 4.2.6.8 and 6.1.1.4'

loop_
_geom_angle_atom_site_label_1
_geom_angle_atom_site_label_2
_geom_angle_atom_site_label_3
_geom_angle
_geom_angle_publ_flag
O2 Zn1 N3 95.2(3) yes
O2 Zn1 N1 121.1(3) yes
N3 Zn1 N1 120.3(3) yes
O2 Zn1 O1 116.3(3) yes
N3 Zn1 O1 111.1(3) yes
N1 Zn1 O1 94.2(3) yes
C1 O1 Zn1 125.0(4) ?
C14 O2 Zn1 126.5(5) ?
C7 N1 C8 106.1(7) ?
C7 N1 Zn1 123.5(6) ?
C8 N1 Zn1 130.2(5) ?
C7 N2 C13 110.0(7) ?
C7 N2 H2A 125.0 ?
C13 N2 H2A 125.0 ?
C20 N3 C21 104.7(7) ?
C20 N3 Zn1 124.3(6) ?
C21 N3 Zn1 129.6(5) ?
C20 N4 C26 107.0(6) ?
C20 N4 H4A 126.5 ?
C26 N4 H4A 126.5 ?
O1 C1 C2 115.1(5) ?
O1 C1 C6 124.9(5) ?
C2 C1 C6 120.0 ?
C1 C2 C3 120.0 ?
C1 C2 H2B 120.0 ?
C3 C2 H2B 120.0 ?
C4 C3 C2 120.0 ?
C4 C3 H3A 120.0 ?
C2 C3 H3A 120.0 ?
C3 C4 C5 120.0 ?
C3 C4 Br1 121.3(4) ?
C5 C4 Br1 118.6(4) ?
C3 C4 H4 120.0 ?
C5 C4 H4 120.0 ?
C4 C5 C6 120.0 ?
C4 C5 H5A 120.0 ?
C6 C5 H5A 120.0 ?
C5 C6 C1 120.0 ?
C5 C6 C7 117.3(5) ?
C1 C6 C7 122.7(5) ?
N2 C7 N1 110.1(7) ?
N2 C7 C6 123.2(7) ?
N1 C7 C6 126.7(8) ?
C9 C8 C13 120.0 ?
C9 C8 N1 131.3(5) ?
C13 C8 N1 108.7(5) ?
C10 C9 C8 120.0 ?
C10 C9 H9A 120.0 ?
C8 C9 H9A 120.0 ?
C9 C10 C11 120.0 ?
C9 C10 H10A 120.0 ?
C11 C10 H10A 120.0 ?
C12 C11 C10 120.0 ?
C12 C11 H11A 120.0 ?
C10 C11 H11A 120.0 ?
C11 C12 C13 120.0 ?
C11 C12 H12A 120.0 ?
C13 C12 H12A 120.0 ?
N2 C13 C12 134.8(6) ?
N2 C13 C8 105.1(6) ?
C12 C13 C8 120.0 ?
O2 C14 C15 114.8(5) ?
O2 C14 C19 125.1(5) ?
C15 C14 C19 120.0 ?
C16 C15 C14 120.0 ?
C16 C15 H15A 120.0 ?
C14 C15 H15A 120.0 ?
C17 C16 C15 120.0 ?
C17 C16 H16A 120.0 ?
C15 C16 H16A 120.0 ?
C16 C17 C18 120.0 ?
C16 C17 H17A 120.0 ?
C18 C17 H17A 120.0 ?
C19 C18 C17 120.0 ?
C19 C18 H18A 120.0 ?
C17 C18 H18A 120.0 ?
C18 C19 C14 120.0 ?
C18 C19 C20 117.8(5) ?
C14 C19 C20 122.2(5) ?
N3 C20 N4 112.7(8) ?
N3 C20 C19 125.3(7) ?
N4 C20 C19 122.0(7) ?
N3 C21 C22 130.3(5) ?
N3 C21 C26 109.7(5) ?
C22 C21 C26 120.0 ?
C21 C22 C23 120.0 ?
C21 C22 H22A 120.0 ?
C23 C22 H22A 120.0 ?
C22 C23 C24 120.0 ?
C22 C23 H23A 120.0 ?
C24 C23 H23A 120.0 ?
C23 C24 C25 120.0 ?
C23 C24 H24A 120.0 ?
C25 C24 H24A 120.0 ?
C26 C25 C24 120.0 ?
C26 C25 H25A 120.0 ?
C24 C25 H25A 120.0 ?
N4 C26 C25 134.1(5) ?
N4 C26 C21 105.9(5) ?
C25 C26 C21 120.0 ?
C27 O3 H3O 109.5 ?
C29 O4 H4O 109.5 ?
C28 C27 O3 107.0(10) ?
C28 C27 H27A 110.3 ?
O3 C27 H27A 110.3 ?
C28 C27 H27B 110.3 ?
O3 C27 H27B 110.3 ?
H27A C27 H27B 108.6 ?
C27 C28 H28A 109.5 ?
C27 C28 H28B 109.5 ?
H28A C28 H28B 109.5 ?
C27 C28 H28C 109.5 ?
H28A C28 H28C 109.5 ?
H28B C28 H28C 109.5 ?
C30 C29 O4 107.5(10) ?
C30 C29 H29A 110.2 ?
O4 C29 H29A 110.2 ?
C30 C29 H29B 110.2 ?
O4 C29 H29B 110.2 ?
H29A C29 H29B 108.5 ?
C29 C30 H30A 109.5 ?
C29 C30 H30B 109.5 ?
H30A C30 H30B 109.5 ?
C29 C30 H30C 109.5 ?
H30A C30 H30C 109.5 ?
H30B C30 H30C 109.5 ?

loop_
_geom_bond_atom_site_label_1
_geom_bond_atom_site_label_2
_geom_bond_distance
_geom_bond_publ_flag
Br1 C4 1.901(6) yes
Zn1 O2 1.917(7) yes
Zn1 N3 1.942(8) yes
Zn1 N1 1.953(8) yes
Zn1 O1 1.954(6) yes
O1 C1 1.357(7) ?
O2 C14 1.360(8) ?
N1 C7 1.338(10) ?
N1 C8 1.392(9) ?
N2 C7 1.335(11) ?
N2 C13 1.361(9) ?
N2 H2A 0.8600 ?
N3 C20 1.329(11) ?
N3 C21 1.370(9) ?
N4 C20 1.344(10) ?
N4 C26 1.364(7) ?
N4 H4A 0.8600 ?
C1 C2 1.3900 ?
C1 C6 1.3900 ?
C2 C3 1.3900 ?
C2 H2B 0.9300 ?
C3 C4 1.3900 ?
C3 H3A 0.9300 ?
C4 C5 1.3900 ?
C4 H4 0.9300 ?
C5 C6 1.3900 ?
C5 H5A 0.9300 ?
C6 C7 1.475(9) ?
C8 C9 1.3900 ?
C8 C13 1.3900 ?
C9 C10 1.3900 ?
C9 H9A 0.9300 ?
C10 C11 1.3900 ?
C10 H10A 0.9300 ?
C11 C12 1.3900 ?
C11 H11A 0.9300 ?
C12 C13 1.3900 ?
C12 H12A 0.9300 ?
C14 C15 1.3900 ?
C14 C19 1.3900 ?
C15 C16 1.3900 ?
C15 H15A 0.9300 ?
C16 C17 1.3900 ?
C16 H16A 0.9300 ?
C17 C18 1.3900 ?
C17 H17A 0.9300 ?
C18 C19 1.3900 ?
C18 H18A 0.9300 ?
C19 C20 1.509(10) ?
C21 C22 1.3900 ?
C21 C26 1.3900 ?
C22 C23 1.3900 ?
C22 H22A 0.9300 ?
C23 C24 1.3900 ?
C23 H23A 0.9300 ?
C24 C25 1.3900 ?
C24 H24A 0.9300 ?
C25 C26 1.3900 ?
C25 H25A 0.9300 ?
O1W H1W 0.84(2) ?
O3 C27 1.368(10) ?
O3 H3O 0.8200 ?
O4 C29 1.372(10) ?
O4 H4O 0.8200 ?
C27 C28 1.348(10) ?
C27 H27A 0.9700 ?
C27 H27B 0.9700 ?
C28 H28A 0.9600 ?
C28 H28B 0.9600 ?
C28 H28C 0.9600 ?
C29 C30 1.335(10) ?
C29 H29A 0.9700 ?
C29 H29B 0.9700 ?
C30 H30A 0.9600 ?
C30 H30B 0.9600 ?
C30 H30C 0.9600 ?

loop_
_geom_hbond_atom_site_label_D
_geom_hbond_atom_site_label_H
_geom_hbond_atom_site_label_A
_geom_hbond_site_symmetry_A
_geom_hbond_distance_DH
_geom_hbond_distance_HA
_geom_hbond_distance_DA
_geom_hbond_angle_DHA
O1W H1W O3 2_665 0.84(2) 1.91(3) 2.733(11) 165(8)
O4 H4O O2 4_565 0.82 1.98 2.797(12) 171
O3 H3O O4 . 0.82 1.92 2.738(16) 173
N2 H2A O1W . 0.86 2.02 2.833(9) 157
N4 H4A O1 7_554 0.86 1.97 2.799(8) 163

loop_
_geom_torsion_atom_site_label_1
_geom_torsion_atom_site_label_2
_geom_torsion_atom_site_label_3
_geom_torsion_atom_site_label_4
_geom_torsion
O2 Zn1 O1 C1 108.7(6)
N3 Zn1 O1 C1 -143.9(6)
N1 Zn1 O1 C1 -19.1(6)
N3 Zn1 O2 C14 4.4(7)
N1 Zn1 O2 C14 -125.9(6)
O1 Zn1 O2 C14 121.0(6)
O2 Zn1 N1 C7 -114.2(7)
N3 Zn1 N1 C7 127.4(7)
O1 Zn1 N1 C7 10.0(7)
O2 Zn1 N1 C8 71.3(8)
N3 Zn1 N1 C8 -47.1(8)
O1 Zn1 N1 C8 -164.5(7)
O2 Zn1 N3 C20 6.2(7)
N1 Zn1 N3 C20 137.0(7)
O1 Zn1 N3 C20 -114.6(7)
O2 Zn1 N3 C21 171.0(7)
N1 Zn1 N3 C21 -58.2(8)
O1 Zn1 N3 C21 50.2(7)
Zn1 O1 C1 C2 -163.8(4)
Zn1 O1 C1 C6 17.1(8)
O1 C1 C2 C3 -179.1(7)
C6 C1 C2 C3 0.0
C1 C2 C3 C4 0.0
C2 C3 C4 C5 0.0
C2 C3 C4 Br1 -175.5(7)
C3 C4 C5 C6 0.0
Br1 C4 C5 C6 175.6(7)
C4 C5 C6 C1 0.0
C4 C5 C6 C7 179.7(7)
O1 C1 C6 C5 179.0(8)
C2 C1 C6 C5 0.0
O1 C1 C6 C7 -0.7(8)
C2 C1 C6 C7 -179.7(7)
C13 N2 C7 N1 1.0(11)
C13 N2 C7 C6 -177.5(8)
C8 N1 C7 N2 -1.3(10)
Zn1 N1 C7 N2 -176.9(6)
C8 N1 C7 C6 177.1(8)
Zn1 N1 C7 C6 1.5(13)
C5 C6 C7 N2 -11.0(11)
C1 C6 C7 N2 168.7(7)
C5 C6 C7 N1 170.8(8)
C1 C6 C7 N1 -9.5(12)
C7 N1 C8 C9 -177.2(7)
Zn1 N1 C8 C9 -2.0(11)
C7 N1 C8 C13 1.1(8)
Zn1 N1 C8 C13 176.3(5)
C13 C8 C9 C10 0.0
N1 C8 C9 C10 178.2(8)
C8 C9 C10 C11 0.0
C9 C10 C11 C12 0.0
C10 C11 C12 C13 0.0
C7 N2 C13 C12 177.3(7)
C7 N2 C13 C8 -0.3(9)
C11 C12 C13 N2 -177.3(10)
C11 C12 C13 C8 0.0
C9 C8 C13 N2 178.0(7)
N1 C8 C13 N2 -0.5(7)
C9 C8 C13 C12 0.0
N1 C8 C13 C12 -178.5(6)
Zn1 O2 C14 C15 173.1(4)
Zn1 O2 C14 C19 -9.0(9)
O2 C14 C15 C16 178.0(6)
C19 C14 C15 C16 0.0
C14 C15 C16 C17 0.0
C15 C16 C17 C18 0.0
C16 C17 C18 C19 0.0
C17 C18 C19 C14 0.0
C17 C18 C19 C20 179.4(6)
O2 C14 C19 C18 -177.8(7)
C15 C14 C19 C18 0.0
O2 C14 C19 C20 2.9(7)
C15 C14 C19 C20 -179.4(6)
C21 N3 C20 N4 -0.5(9)
Zn1 N3 C20 N4 167.4(6)
C21 N3 C20 C19 179.0(7)
Zn1 N3 C20 C19 -13.1(12)
C26 N4 C20 N3 0.2(9)
C26 N4 C20 C19 -179.3(6)
C18 C19 C20 N3 -170.3(7)
C14 C19 C20 N3 9.1(11)
C18 C19 C20 N4 9.1(10)
C14 C19 C20 N4 -171.5(6)
C20 N3 C21 C22 -178.1(6)
Zn1 N3 C21 C22 14.8(10)
C20 N3 C21 C26 0.6(7)
Zn1 N3 C21 C26 -166.5(5)
N3 C21 C22 C23 178.6(8)
C26 C21 C22 C23 0.0
C21 C22 C23 C24 0.0
C22 C23 C24 C25 0.0
C23 C24 C25 C26 0.0
C20 N4 C26 C25 178.2(6)
C20 N4 C26 C21 0.1(7)
C24 C25 C26 N4 -177.8(8)
C24 C25 C26 C21 0.0
N3 C21 C26 N4 -0.5(6)
C22 C21 C26 N4 178.4(6)
N3 C21 C26 C25 -178.8(6)
C22 C21 C26 C25 0.0
